data_4337017
loop_
_publ_author_name
'Mariusz Molon'
'Katharina Dilchert'
'Christian Gemel'
'R\"udiger W. Seidel'
'Julian Schaumann'
'Roland A. Fischer'

_publ_contact_author
;
        R. A. Fischer 
        Lehrstuhl fuer Anorganische Chemie II
        Ruhr-Universitaet Bochum
        Universitaetsstrasse 150
        44780 Bochum (Germany)
;
_publ_contact_author_email roland.fischer@ruhr-uni-bochum.de
_publ_contact_author_fax '049 234 321-4174'
_publ_contact_author_phone '049 234 32-24174'
_publ_section_title
;
 Clusters [Ma(GaCp*)b(CNR)c] (M = Ni, Pd, Pt): Synthesis, Structure, and
 Ga/Zn Exchange Reactions
;
_journal_name_full 'Inorganic Chemistry'
_journal_page_first 14275
_journal_page_last 14283
_journal_paper_doi 10.1021/ic4022189
_journal_volume 52
_journal_year 2013
_chemical_formula_sum 'C72 H92 N4 Pd4 Zn8'
_chemical_formula_weight 1962.06
_chemical_name_systematic
; 
 ? 
;
_space_group_IT_number 86
_space_group_name_Hall '-P 4bc'
_space_group_name_H-M_alt 'P 42/n :2'
_symmetry_cell_setting tetragonal
_symmetry_space_group_name_Hall '-P 4bc'
_symmetry_space_group_name_H-M 'P 42/n :2'
_atom_sites_solution_hydrogens geom
_atom_sites_solution_primary direct
_atom_sites_solution_secondary difmap
_audit_creation_method SHELXL-97
_cell_angle_alpha 90.00
_cell_angle_beta 90.00
_cell_angle_gamma 90.00
_cell_formula_units_Z 2
_cell_length_a 15.8533(4)
_cell_length_b 15.8533(4)
_cell_length_c 14.9665(8)
_cell_measurement_reflns_used 200
_cell_measurement_temperature 105(2)
_cell_measurement_theta_max 70.00
_cell_measurement_theta_min 3.94
_cell_volume 3761.5(2)
_computing_cell_refinement 'CrysAlis RED 171.36.28, Oxford Diffraction'
_computing_data_collection 'CrysAlis CCD 171.36.28, Oxford Diffraction'
_computing_data_reduction 'CrysAlis RED 171.36.28, Oxford Diffraction'
_computing_molecular_graphics SHELXL-97
_computing_publication_material SHELXL-97
_computing_structure_refinement 'SHELXL-97 (Sheldrick, 1997)'
_computing_structure_solution 'SHELXS-97 (Sheldrick, 1990)'
_diffrn_ambient_temperature 105(2)
_diffrn_measured_fraction_theta_full 0.997
_diffrn_measured_fraction_theta_max 0.997
_diffrn_measurement_device_type 'SuperNova, Single source at offset), Atlas'
_diffrn_measurement_method '\w scans'
_diffrn_radiation_monochromator mirror
_diffrn_radiation_source 'SuperNova (Cu) x-ray Source'
_diffrn_radiation_type CuK\a
_diffrn_radiation_wavelength 1.54184
_diffrn_reflns_av_R_equivalents 0.0286
_diffrn_reflns_av_sigmaI/netI 0.0303
_diffrn_reflns_limit_h_max 16
_diffrn_reflns_limit_h_min -17
_diffrn_reflns_limit_k_max 18
_diffrn_reflns_limit_k_min -19
_diffrn_reflns_limit_l_max 18
_diffrn_reflns_limit_l_min -18
_diffrn_reflns_number 9725
_diffrn_reflns_theta_full 70.00
_diffrn_reflns_theta_max 70.00
_diffrn_reflns_theta_min 3.94
_exptl_absorpt_coefficient_mu 10.546
_exptl_absorpt_correction_T_max 0.701
_exptl_absorpt_correction_T_min 0.420
_exptl_absorpt_correction_type empirical
_exptl_absorpt_process_details sadabs
_exptl_crystal_colour red
_exptl_crystal_density_diffrn 1.732
_exptl_crystal_description prism
_exptl_crystal_F_000 1952
_exptl_crystal_size_max 0.09
_exptl_crystal_size_mid 0.07
_exptl_crystal_size_min 0.03
_refine_diff_density_max 0.995
_refine_diff_density_min -0.503
_refine_diff_density_rms 0.111
_refine_ls_extinction_method none
_refine_ls_goodness_of_fit_ref 1.032
_refine_ls_hydrogen_treatment constr
_refine_ls_matrix_type full
_refine_ls_number_parameters 205
_refine_ls_number_reflns 3563
_refine_ls_number_restraints 0
_refine_ls_restrained_S_all 1.032
_refine_ls_R_factor_all 0.0553
_refine_ls_R_factor_gt 0.0392
_refine_ls_shift/su_max 0.002
_refine_ls_shift/su_mean 0.000
_refine_ls_structure_factor_coef Fsqd
_refine_ls_weighting_details 'calc w=1/[\s^2^(Fo^2^)+(0.0554P)^2^+7.7062P] where P=(Fo^2^+2Fc^2^)/3'
_refine_ls_weighting_scheme calc
_refine_ls_wR_factor_gt 0.0996
_refine_ls_wR_factor_ref 0.1124
_reflns_number_gt 2798
_reflns_number_total 3563
_reflns_threshold_expression >2sigma(I)
_cod_data_source_file ic4022189_si_002_8.cif
_cod_data_source_block 5b
_cod_original_sg_symbol_Hall '-P 4bc '
_cod_original_sg_symbol_H-M 'P 42/n'
_cod_database_code 4337017

loop_
_symmetry_equiv_pos_as_xyz
'x, y, z'
'-y, x+1/2, z+1/2'
'-x+1/2, -y+1/2, z'
'y+1/2, -x, z+1/2'
'-x, -y, -z'
'y, -x-1/2, -z-1/2'
'x-1/2, y-1/2, -z'
'-y-1/2, x, -z-1/2'

loop_
_atom_site_label
_atom_site_type_symbol
_atom_site_fract_x
_atom_site_fract_y
_atom_site_fract_z
_atom_site_U_iso_or_equiv
_atom_site_adp_type
_atom_site_occupancy
_atom_site_symmetry_multiplicity
_atom_site_calc_flag
_atom_site_refinement_flags
Pd1 Pd 0.78174(2) 0.65418(2) 0.80619(2) 0.03351(13) Uani 1 1 d .
C1 C 1.0053(5) 0.5425(5) 0.7938(5) 0.0660(19) Uani 1 1 d .
Zn1 Zn 0.93337(5) 0.66129(6) 0.75280(5) 0.0521(2) Uani 1 1 d .
Zn2 Zn 0.78584(4) 0.64062(4) 0.63295(5) 0.03997(19) Uani 1 1 d .
C2 C 1.0406(4) 0.6094(5) 0.8407(5) 0.0618(18) Uani 1 1 d .
C3 C 1.0755(4) 0.6661(6) 0.7793(7) 0.086(3) Uani 1 1 d .
N1 N 0.7909(3) 0.5840(3) 1.0023(3) 0.0432(10) Uani 1 1 d .
C4 C 1.0589(5) 0.6264(7) 0.6891(5) 0.080(3) Uani 1 1 d .
C6 C 0.9619(6) 0.4642(6) 0.8333(8) 0.105(3) Uani 1 1 d .
H6A H 0.9104 0.4813 0.8645 0.158 Uiso 1 1 calc R
H6B H 1.0002 0.4365 0.8755 0.158 Uiso 1 1 calc R
H6C H 0.9476 0.4250 0.7851 0.158 Uiso 1 1 calc R
C5 C 1.0174(5) 0.5531(6) 0.7038(5) 0.070(2) Uani 1 1 d .
C7 C 1.0405(6) 0.6121(6) 0.9413(5) 0.088(3) Uani 1 1 d .
H7A H 0.9832 0.6022 0.9634 0.131 Uiso 1 1 calc R
H7B H 1.0602 0.6675 0.9615 0.131 Uiso 1 1 calc R
H7C H 1.0782 0.5682 0.9644 0.131 Uiso 1 1 calc R
C11 C 0.8073(4) 0.5887(5) 0.5157(4) 0.0602(17) Uani 1 1 d .
H11A H 0.7566 0.5935 0.4785 0.090 Uiso 1 1 calc R
H11B H 0.8215 0.5290 0.5238 0.090 Uiso 1 1 calc R
H11C H 0.8543 0.6177 0.4865 0.090 Uiso 1 1 calc R
C10 C 0.9926(8) 0.4907(8) 0.6290(7) 0.138(6) Uani 1 1 d .
H10A H 0.9984 0.5183 0.5708 0.208 Uiso 1 1 calc R
H10B H 0.9340 0.4728 0.6375 0.208 Uiso 1 1 calc R
H10C H 1.0297 0.4412 0.6314 0.208 Uiso 1 1 calc R
C9 C 1.0907(8) 0.6642(11) 0.6023(8) 0.208(10) Uani 1 1 d .
H9A H 1.0481 0.6564 0.5555 0.311 Uiso 1 1 calc R
H9B H 1.1431 0.6361 0.5846 0.311 Uiso 1 1 calc R
H9C H 1.1013 0.7246 0.6106 0.311 Uiso 1 1 calc R
C8 C 1.1205(7) 0.7446(7) 0.8042(14) 0.209(11) Uani 1 1 d .
H8A H 1.1549 0.7637 0.7538 0.314 Uiso 1 1 calc R
H8B H 1.1569 0.7336 0.8558 0.314 Uiso 1 1 calc R
H8C H 1.0793 0.7884 0.8196 0.314 Uiso 1 1 calc R
C13 C 0.7892(3) 0.5633(4) 1.0929(3) 0.0403(12) Uani 1 1 d .
C12 C 0.7909(3) 0.6072(3) 0.9293(4) 0.0407(12) Uani 1 1 d .
C15 C 0.7575(4) 0.4670(4) 1.2097(4) 0.0526(15) Uani 1 1 d .
H15 H 0.7358 0.4142 1.2291 0.063 Uiso 1 1 calc R
C16 C 0.7876(4) 0.5227(4) 1.2709(4) 0.0503(14) Uani 1 1 d .
H16 H 0.7867 0.5087 1.3326 0.060 Uiso 1 1 calc R
C17 C 0.8194(4) 0.5991(4) 1.2438(4) 0.0544(15) Uani 1 1 d .
H17 H 0.8406 0.6376 1.2870 0.065 Uiso 1 1 calc R
C18 C 0.8207(4) 0.6204(4) 1.1544(4) 0.0489(13) Uani 1 1 d .
H18 H 0.8427 0.6732 1.1355 0.059 Uiso 1 1 calc R
C14 C 0.7580(4) 0.4860(4) 1.1201(4) 0.0503(14) Uani 1 1 d .
H14 H 0.7372 0.4467 1.0775 0.060 Uiso 1 1 calc R

loop_
_atom_site_aniso_label
_atom_site_aniso_U_11
_atom_site_aniso_U_22
_atom_site_aniso_U_33
_atom_site_aniso_U_23
_atom_site_aniso_U_13
_atom_site_aniso_U_12
Pd1 0.0363(2) 0.0357(2) 0.0285(2) -0.00026(14) -0.00099(14) -0.00112(14)
C1 0.051(4) 0.083(5) 0.064(4) 0.009(4) 0.003(3) 0.028(4)
Zn1 0.0401(4) 0.0728(6) 0.0434(4) 0.0136(4) 0.0041(3) 0.0203(4)
Zn2 0.0435(4) 0.0428(4) 0.0336(4) -0.0065(3) 0.0016(3) 0.0033(3)
C2 0.044(3) 0.083(5) 0.058(4) 0.012(4) -0.008(3) 0.017(3)
C3 0.035(3) 0.074(5) 0.148(9) 0.018(5) 0.001(4) 0.014(3)
N1 0.045(2) 0.052(3) 0.033(2) 0.008(2) -0.0050(19) 0.001(2)
C4 0.054(4) 0.121(7) 0.065(5) 0.043(5) 0.019(4) 0.046(5)
C6 0.082(6) 0.082(6) 0.151(10) 0.029(7) 0.017(6) 0.021(5)
C5 0.056(4) 0.094(6) 0.060(4) 0.007(4) 0.003(3) 0.030(4)
C7 0.083(6) 0.119(7) 0.061(4) -0.006(5) -0.016(4) 0.048(5)
C11 0.056(4) 0.080(4) 0.045(3) -0.018(3) 0.005(3) 0.009(3)
C10 0.126(9) 0.184(12) 0.105(8) -0.055(8) -0.035(7) 0.104(9)
C9 0.128(9) 0.34(2) 0.153(11) 0.181(14) 0.101(9) 0.151(12)
C8 0.054(5) 0.085(7) 0.49(3) 0.061(13) -0.040(11) -0.005(5)
C13 0.034(2) 0.053(3) 0.034(2) 0.007(2) 0.000(2) 0.006(2)
C12 0.036(3) 0.047(3) 0.039(3) 0.000(2) -0.001(2) -0.006(2)
C15 0.052(3) 0.060(4) 0.046(3) 0.011(3) 0.006(3) -0.005(3)
C16 0.048(3) 0.065(4) 0.038(3) 0.007(3) 0.004(2) 0.009(3)
C17 0.064(4) 0.062(4) 0.037(3) -0.004(3) -0.011(3) 0.002(3)
C18 0.054(3) 0.048(3) 0.045(3) 0.007(3) -0.004(3) 0.001(3)
C14 0.052(3) 0.056(3) 0.043(3) 0.003(3) 0.000(3) -0.003(3)

loop_
_atom_type_symbol
_atom_type_description
_atom_type_scat_dispersion_real
_atom_type_scat_dispersion_imag
_atom_type_scat_source
Pd Pd 0.1215 3.9337 'International Tables Vol C Tables 4.2.6.8 and 6.1.1.4'
Zn Zn -1.5491 0.6778 'International Tables Vol C Tables 4.2.6.8 and 6.1.1.4'
C C 0.0181 0.0091 'International Tables Vol C Tables 4.2.6.8 and 6.1.1.4'
H H 0.0000 0.0000 'International Tables Vol C Tables 4.2.6.8 and 6.1.1.4'
N N 0.0311 0.0180 'International Tables Vol C Tables 4.2.6.8 and 6.1.1.4'

loop_
_geom_angle_atom_site_label_1
_geom_angle_atom_site_label_2
_geom_angle_atom_site_label_3
_geom_angle
_geom_angle_site_symmetry_1
_geom_angle_site_symmetry_3
C12 Pd1 Zn1 99.99(15) . 6_577
C12 Pd1 Zn1 103.82(15) . .
Zn1 Pd1 Zn1 129.221(15) 6_577 .
C12 Pd1 Zn2 86.63(15) . 8_757
Zn1 Pd1 Zn2 158.05(3) 6_577 8_757
Zn1 Pd1 Zn2 67.93(3) . 8_757
C12 Pd1 Zn2 82.84(16) . 6_577
Zn1 Pd1 Zn2 70.83(3) 6_577 6_577
Zn1 Pd1 Zn2 155.69(3) . 6_577
Zn2 Pd1 Zn2 89.48(3) 8_757 6_577
C12 Pd1 Zn2 152.69(16) . .
Zn1 Pd1 Zn2 67.94(3) 6_577 .
Zn1 Pd1 Zn2 70.49(3) . .
Zn2 Pd1 Zn2 113.91(2) 8_757 .
Zn2 Pd1 Zn2 113.66(2) 6_577 .
C12 Pd1 Pd1 142.50(15) . 8_757
Zn1 Pd1 Pd1 117.32(2) 6_577 8_757
Zn1 Pd1 Pd1 55.85(2) . 8_757
Zn2 Pd1 Pd1 57.337(19) 8_757 8_757
Zn2 Pd1 Pd1 104.896(18) 6_577 8_757
Zn2 Pd1 Pd1 57.04(2) . 8_757
C12 Pd1 Pd1 137.61(15) . 6_577
Zn1 Pd1 Pd1 56.36(2) 6_577 6_577
Zn1 Pd1 Pd1 118.42(2) . 6_577
Zn2 Pd1 Pd1 105.093(18) 8_757 6_577
Zn2 Pd1 Pd1 57.265(19) 6_577 6_577
Zn2 Pd1 Pd1 56.86(2) . 6_577
Pd1 Pd1 Pd1 69.154(13) 8_757 6_577
C12 Pd1 Pd1 112.19(16) . 3_665
Zn1 Pd1 Pd1 106.53(3) 6_577 3_665
Zn1 Pd1 Pd1 104.83(3) . 3_665
Zn2 Pd1 Pd1 51.983(18) 8_757 3_665
Zn2 Pd1 Pd1 51.777(18) 6_577 3_665
Zn2 Pd1 Pd1 94.948(17) . 3_665
Pd1 Pd1 Pd1 55.423(7) 8_757 3_665
Pd1 Pd1 Pd1 55.423(7) 6_577 3_665
C5 C1 C2 110.3(8) . .
C5 C1 C6 122.6(9) . .
C2 C1 C6 127.0(8) . .
C5 C1 Zn1 72.8(4) . .
C2 C1 Zn1 73.0(4) . .
C6 C1 Zn1 123.0(5) . .
C4 Zn1 C1 58.4(3) . .
C4 Zn1 C3 38.7(3) . .
C1 Zn1 C3 59.3(3) . .
C4 Zn1 C5 34.5(3) . .
C1 Zn1 C5 34.9(2) . .
C3 Zn1 C5 60.6(3) . .
C4 Zn1 C2 60.5(3) . .
C1 Zn1 C2 35.3(3) . .
C3 Zn1 C2 35.5(3) . .
C5 Zn1 C2 59.1(3) . .
C4 Zn1 Pd1 121.26(19) . 8_757
C1 Zn1 Pd1 173.3(2) . 8_757
C3 Zn1 Pd1 125.3(2) . 8_757
C5 Zn1 Pd1 140.77(19) . 8_757
C2 Zn1 Pd1 151.4(2) . 8_757
C4 Zn1 Pd1 161.9(3) . .
C1 Zn1 Pd1 110.6(2) . .
C3 Zn1 Pd1 151.7(3) . .
C5 Zn1 Pd1 128.2(2) . .
C2 Zn1 Pd1 120.27(18) . .
Pd1 Zn1 Pd1 67.79(2) 8_757 .
C4 Zn1 Zn2 140.9(3) . 8_757
C1 Zn1 Zn2 127.75(19) . 8_757
C3 Zn1 Zn2 106.1(3) . 8_757
C5 Zn1 Zn2 160.95(19) . 8_757
C2 Zn1 Zn2 101.97(19) . 8_757
Pd1 Zn1 Zn2 57.39(2) 8_757 8_757
Pd1 Zn1 Zn2 56.91(2) . 8_757
C4 Zn1 Zn2 114.2(2) . .
C1 Zn1 Zn2 117.7(2) . .
C3 Zn1 Zn2 152.2(3) . .
C5 Zn1 Zn2 100.5(2) . .
C2 Zn1 Zn2 152.7(2) . .
Pd1 Zn1 Zn2 55.77(2) 8_757 .
Pd1 Zn1 Zn2 55.81(2) . .
Zn2 Zn1 Zn2 96.56(3) 8_757 .
C11 Zn2 Pd1 130.7(2) . 6_577
C11 Zn2 Pd1 127.6(2) . 8_757
Pd1 Zn2 Pd1 76.24(2) 6_577 8_757
C11 Zn2 Pd1 158.0(2) . .
Pd1 Zn2 Pd1 65.80(2) 6_577 .
Pd1 Zn2 Pd1 65.70(2) 8_757 .
C11 Zn2 Zn1 118.7(2) . 6_577
Pd1 Zn2 Zn1 55.15(2) 6_577 6_577
Pd1 Zn2 Zn1 113.34(3) 8_757 6_577
Pd1 Zn2 Zn1 54.67(2) . 6_577
C11 Zn2 Zn1 116.7(2) . .
Pd1 Zn2 Zn1 111.75(3) 6_577 .
Pd1 Zn2 Zn1 53.40(2) 8_757 .
Pd1 Zn2 Zn1 53.70(2) . .
Zn1 Zn2 Zn1 103.18(2) 6_577 .
C1 C2 C3 108.5(7) . .
C1 C2 C7 121.7(8) . .
C3 C2 C7 129.7(9) . .
C1 C2 Zn1 71.7(4) . .
C3 C2 Zn1 71.7(4) . .
C7 C2 Zn1 124.1(5) . .
C2 C3 C8 124.3(12) . .
C2 C3 C4 104.5(8) . .
C8 C3 C4 131.2(11) . .
C2 C3 Zn1 72.7(4) . .
C8 C3 Zn1 123.1(6) . .
C4 C3 Zn1 70.2(4) . .
C12 N1 C13 174.9(6) . .
C5 C4 C3 107.3(7) . .
C5 C4 C9 129.8(12) . .
C3 C4 C9 122.8(12) . .
C5 C4 Zn1 73.4(4) . .
C3 C4 Zn1 71.1(4) . .
C9 C4 Zn1 123.6(5) . .
C1 C6 H6A 109.5 . .
C1 C6 H6B 109.5 . .
H6A C6 H6B 109.5 . .
C1 C6 H6C 109.5 . .
H6A C6 H6C 109.5 . .
H6B C6 H6C 109.5 . .
C4 C5 C1 109.4(8) . .
C4 C5 C10 123.8(9) . .
C1 C5 C10 126.7(10) . .
C4 C5 Zn1 72.1(5) . .
C1 C5 Zn1 72.3(4) . .
C10 C5 Zn1 124.3(5) . .
C2 C7 H7A 109.5 . .
C2 C7 H7B 109.5 . .
H7A C7 H7B 109.5 . .
C2 C7 H7C 109.5 . .
H7A C7 H7C 109.5 . .
H7B C7 H7C 109.5 . .
Zn2 C11 H11A 109.5 . .
Zn2 C11 H11B 109.5 . .
H11A C11 H11B 109.5 . .
Zn2 C11 H11C 109.5 . .
H11A C11 H11C 109.5 . .
H11B C11 H11C 109.5 . .
C5 C10 H10A 109.5 . .
C5 C10 H10B 109.5 . .
H10A C10 H10B 109.5 . .
C5 C10 H10C 109.5 . .
H10A C10 H10C 109.5 . .
H10B C10 H10C 109.5 . .
C4 C9 H9A 109.5 . .
C4 C9 H9B 109.5 . .
H9A C9 H9B 109.5 . .
C4 C9 H9C 109.5 . .
H9A C9 H9C 109.5 . .
H9B C9 H9C 109.5 . .
C3 C8 H8A 109.5 . .
C3 C8 H8B 109.5 . .
H8A C8 H8B 109.5 . .
C3 C8 H8C 109.5 . .
H8A C8 H8C 109.5 . .
H8B C8 H8C 109.5 . .
C14 C13 C18 120.8(5) . .
C14 C13 N1 120.1(5) . .
C18 C13 N1 119.0(5) . .
N1 C12 Pd1 174.6(5) . .
C16 C15 C14 120.9(6) . .
C16 C15 H15 119.6 . .
C14 C15 H15 119.6 . .
C15 C16 C17 120.2(6) . .
C15 C16 H16 119.9 . .
C17 C16 H16 119.9 . .
C16 C17 C18 120.5(6) . .
C16 C17 H17 119.8 . .
C18 C17 H17 119.8 . .
C13 C18 C17 118.7(6) . .
C13 C18 H18 120.7 . .
C17 C18 H18 120.7 . .
C15 C14 C13 118.9(6) . .
C15 C14 H14 120.5 . .
C13 C14 H14 120.5 . .

loop_
_geom_bond_atom_site_label_1
_geom_bond_atom_site_label_2
_geom_bond_distance
_geom_bond_site_symmetry_2
Pd1 C12 1.993(6) .
Pd1 Zn1 2.5204(8) 6_577
Pd1 Zn1 2.5357(8) .
Pd1 Zn2 2.5886(8) 8_757
Pd1 Zn2 2.5959(8) 6_577
Pd1 Zn2 2.6025(8) .
Pd1 Pd1 2.8197(6) 8_757
Pd1 Pd1 2.8197(6) 6_577
Pd1 Pd1 3.2005(7) 3_665
C1 C5 1.372(10) .
C1 C2 1.390(12) .
C1 C6 1.537(12) .
C1 Zn1 2.285(7) .
Zn1 C4 2.275(7) .
Zn1 C3 2.289(7) .
Zn1 C5 2.292(7) .
Zn1 C2 2.302(6) .
Zn1 Pd1 2.5204(8) 8_757
Zn1 Zn2 2.8633(11) 8_757
Zn1 Zn2 2.9656(11) .
Zn2 C11 1.968(6) .
Zn2 Pd1 2.5886(8) 6_577
Zn2 Pd1 2.5959(8) 8_757
Zn2 Zn1 2.8633(11) 6_577
C2 C3 1.400(12) .
C2 C7 1.505(10) .
C3 C8 1.482(15) .
C3 C4 1.512(13) .
N1 C12 1.153(7) .
N1 C13 1.395(7) .
C4 C5 1.354(13) .
C4 C9 1.516(11) .
C6 H6A 0.9800 .
C6 H6B 0.9800 .
C6 H6C 0.9800 .
C5 C10 1.544(13) .
C7 H7A 0.9800 .
C7 H7B 0.9800 .
C7 H7C 0.9800 .
C11 H11A 0.9800 .
C11 H11B 0.9800 .
C11 H11C 0.9800 .
C10 H10A 0.9800 .
C10 H10B 0.9800 .
C10 H10C 0.9800 .
C9 H9A 0.9800 .
C9 H9B 0.9800 .
C9 H9C 0.9800 .
C8 H8A 0.9800 .
C8 H8B 0.9800 .
C8 H8C 0.9800 .
C13 C14 1.382(8) .
C13 C18 1.385(9) .
C15 C16 1.359(9) .
C15 C14 1.375(8) .
C15 H15 0.9500 .
C16 C17 1.374(10) .
C16 H16 0.9500 .
C17 C18 1.380(9) .
C17 H17 0.9500 .
C18 H18 0.9500 .
C14 H14 0.9500 .
